data_2240657
loop_
_publ_author_name
'Salorinne, K.'
'Lahtinen, T.'

_publ_section_title
;
 Crystal structure of
 5-{3-[2,6-dimethyl-4-(5-methyl-1,2,4-oxadiazol-3-yl)phenoxy]propyl}-<i>N</i>-(11-hydroxyundecyl)isoxazole-3-carboxamide
 hemihydrate
;
_journal_coeditor_code LH5758
_journal_issue 5
_journal_name_full 'Acta Crystallographica Section E'
_journal_page_first 505
_journal_page_last 508
_journal_paper_doi 10.1107/S2056989015007367
_journal_volume 71
_journal_year 2015
_chemical_formula_iupac '2C29 H42 N4 O5, H2 O1'
_chemical_formula_moiety '2(C29 H42 N4 O5), 0.5(H4 O2)'
_chemical_formula_sum 'C58 H86 N8 O11'
_chemical_formula_weight 1071.34
_chemical_name_systematic
'5-{3-[2,6-Dimethyl-4-(5-methyl-1,2,4-oxadiazol-3-yl)phenoxy]propyl}-<i>N</i>-(11-hydroxyundecyl)isoxazole-3-carboxamide hemihydrate'
_space_group_crystal_system triclinic
_space_group_IT_number 2
_space_group_name_Hall '-P 1'
_space_group_name_H-M_alt 'P -1'
_symmetry_space_group_name_Hall '-P 1'
_symmetry_space_group_name_H-M 'P -1'
_atom_sites_solution_hydrogens mixed
_atom_sites_solution_primary direct
_audit_creation_method
;
Olex2 1.2
(compiled 2014.05.21 svn.r2940 for OlexSys, GUI svn.r4846)
;
_cell_angle_alpha 113.889(4)
_cell_angle_beta 94.515(4)
_cell_angle_gamma 90.976(4)
_cell_formula_units_Z 1
_cell_length_a 6.7137(3)
_cell_length_b 14.0263(5)
_cell_length_c 16.6757(8)
_cell_measurement_reflns_used 5261
_cell_measurement_temperature 170
_cell_measurement_theta_max 30.3120
_cell_measurement_theta_min 2.5000
_cell_volume 1429.28(12)
_computing_cell_refinement
;
CrysAlis PRO (Agilent, 2013)
;
_computing_data_collection
;
CrysAlis PRO (Agilent, 2013)
;
_computing_data_reduction
;
CrysAlis PRO (Agilent, 2013)
;
_computing_molecular_graphics
;
OLEX2 (Dolomanov <i>et al.</i>,  2009)
;
_computing_publication_material
;
OLEX2 (Dolomanov <i>et al.</i>,  2009)
;
_computing_structure_refinement
;
SHELXL2013 (Sheldrick, 2015)
;
_computing_structure_solution
;
SHELXS97 (Sheldrick, 2008)
;
_diffrn_ambient_temperature 170
_diffrn_detector_area_resol_mean 16.0107
_diffrn_measured_fraction_theta_full 0.999
_diffrn_measured_fraction_theta_max 0.872
_diffrn_measurement_device_type 'Agilent SuperNova, Single source at offset, Eos'
_diffrn_measurement_method '\w scans'
_diffrn_radiation_monochromator mirror
_diffrn_radiation_type MoK\a
_diffrn_radiation_wavelength 0.71073
_diffrn_reflns_av_R_equivalents 0.0164
_diffrn_reflns_limit_h_max 9
_diffrn_reflns_limit_h_min -8
_diffrn_reflns_limit_k_max 20
_diffrn_reflns_limit_k_min -19
_diffrn_reflns_limit_l_max 23
_diffrn_reflns_limit_l_min -23
_diffrn_reflns_number 13976
_diffrn_reflns_theta_full 26.500
_diffrn_reflns_theta_max 30.600
_diffrn_reflns_theta_min 2.464
_exptl_absorpt_coefficient_mu 0.086
_exptl_absorpt_correction_T_max 0.998
_exptl_absorpt_correction_T_min 0.990
_exptl_absorpt_correction_type analytical
_exptl_absorpt_process_details
;
[CrysAlisPro (Agilent, 2013), based on
expressions derived by Clark & Reid (1995)]
;
_exptl_crystal_colour 'clear colourless'
_exptl_crystal_density_diffrn 1.245
_exptl_crystal_description needle
_exptl_crystal_F_000 578
_exptl_crystal_size_max 0.4187
_exptl_crystal_size_mid 0.1501
_exptl_crystal_size_min 0.0875
_refine_diff_density_max 0.360
_refine_diff_density_min -0.264
_refine_ls_extinction_method none
_refine_ls_goodness_of_fit_ref 1.053
_refine_ls_hydrogen_treatment mixed
_refine_ls_matrix_type full
_refine_ls_number_parameters 364
_refine_ls_number_reflns 7670
_refine_ls_number_restraints 3
_refine_ls_restrained_S_all 1.053
_refine_ls_R_factor_all 0.0787
_refine_ls_R_factor_gt 0.0525
_refine_ls_shift/su_max 0.001
_refine_ls_shift/su_mean 0.000
_refine_ls_structure_factor_coef Fsqd
_refine_ls_weighting_details 'w=1/[\s^2^(Fo^2^)+(0.0537P)^2^+0.3588P] where P=(Fo^2^+2Fc^2^)/3'
_refine_ls_weighting_scheme calc
_refine_ls_wR_factor_gt 0.1278
_refine_ls_wR_factor_ref 0.1476
_reflns_number_gt 5463
_reflns_number_total 7670
_reflns_threshold_expression I>2\s(I)
_cod_data_source_file lh5758sup1.cif
_cod_data_source_block I
_cod_original_cell_volume 1429.29(12)
_cod_database_code 2240657
_shelx_space_group_comment
;
The symmetry employed for this shelxl refinement is uniquely defined
by the following loop, which should always be used as a source of
symmetry information in preference to the above space-group names.
They are only intended as comments.
;
_shelxl_version_number .2013

loop_
_space_group_symop_operation_xyz
'x, y, z'
'-x, -y, -z'

loop_
_atom_site_type_symbol
_atom_site_label
_atom_site_fract_x
_atom_site_fract_y
_atom_site_fract_z
_atom_site_U_iso_or_equiv
_atom_site_adp_type
_atom_site_calc_flag
_atom_site_occupancy
_atom_site_disorder_assembly
_atom_site_disorder_group
N N26 0.4579(2) 0.58797(10) 0.29818(9) 0.0368(3) Uani d 1 . .
H H26 0.5168 0.5282 0.2794 0.044 Uiso calc 1 . .
O O15 1.50948(17) 0.80964(8) 0.69521(7) 0.0345(3) Uani d 1 . .
O O23 0.98187(18) 0.57258(8) 0.43787(8) 0.0419(3) Uani d 1 . .
C C33 -0.5511(2) 0.30398(12) -0.11261(10) 0.0345(4) Uani d 1 . .
H H33A -0.6504 0.3164 -0.0691 0.041 Uiso calc 1 . .
H H33B -0.5519 0.3632 -0.1305 0.041 Uiso calc 1 . .
C C28 0.1978(2) 0.49429(12) 0.17862(10) 0.0333(3) Uani d 1 . .
H H28A 0.2024 0.4347 0.1960 0.040 Uiso calc 1 . .
H H28B 0.2944 0.4832 0.1342 0.040 Uiso calc 1 . .
C C27 0.2593(2) 0.59363(13) 0.25821(10) 0.0367(4) Uani d 1 . .
H H27A 0.2598 0.6531 0.2406 0.044 Uiso calc 1 . .
H H27B 0.1607 0.6061 0.3021 0.044 Uiso calc 1 . .
C C35 -0.8237(3) 0.20232(12) -0.23541(10) 0.0364(4) Uani d 1 . .
H H35A -0.8320 0.2614 -0.2534 0.044 Uiso calc 1 . .
H H35B -0.9211 0.2122 -0.1915 0.044 Uiso calc 1 . .
O O25 0.4853(2) 0.75915(9) 0.38872(8) 0.0472(3) Uani d 1 . .
C C31 -0.2796(2) 0.40101(12) 0.01197(10) 0.0333(3) Uani d 1 . .
H H31A -0.3782 0.4129 0.0558 0.040 Uiso calc 1 . .
H H31B -0.2810 0.4607 -0.0053 0.040 Uiso calc 1 . .
C C7 2.0845(2) 0.78185(12) 0.79254(10) 0.0327(3) Uani d 1 . .
C C30 -0.0726(2) 0.39840(12) 0.05502(10) 0.0337(3) Uani d 1 . .
H H30A 0.0267 0.3889 0.0119 0.040 Uiso calc 1 . .
H H30B -0.0698 0.3374 0.0707 0.040 Uiso calc 1 . .
O O3 2.54720(19) 0.71434(9) 0.87183(8) 0.0418(3) Uani d 1 . .
C C32 -0.3442(2) 0.30171(12) -0.06881(10) 0.0348(4) Uani d 1 . .
H H32A -0.3433 0.2421 -0.0514 0.042 Uiso calc 1 . .
H H32B -0.2450 0.2897 -0.1124 0.042 Uiso calc 1 . .
C C12 2.0006(3) 0.87875(12) 0.82186(10) 0.0365(4) Uani d 1 . .
H H12 2.0747 0.9378 0.8653 0.044 Uiso calc 1 . .
N N6 2.3818(2) 0.85718(11) 0.90254(9) 0.0388(3) Uani d 1 . .
N N4 2.3705(2) 0.68521(11) 0.81288(9) 0.0389(3) Uani d 1 . .
C C29 -0.0119(2) 0.49672(12) 0.13743(10) 0.0339(3) Uani d 1 . .
H H29A -0.1090 0.5053 0.1813 0.041 Uiso calc 1 . .
H H29B -0.0178 0.5580 0.1222 0.041 Uiso calc 1 . .
C C10 1.7059(2) 0.80337(12) 0.72431(10) 0.0311(3) Uani d 1 . .
C C34 -0.6142(2) 0.20383(12) -0.19294(10) 0.0357(4) Uani d 1 . .
H H34A -0.5177 0.1933 -0.2374 0.043 Uiso calc 1 . .
H H34B -0.6067 0.1444 -0.1754 0.043 Uiso calc 1 . .
C C8 1.9776(2) 0.69561(12) 0.72722(10) 0.0323(3) Uani d 1 . .
H H8 2.0353 0.6295 0.7065 0.039 Uiso calc 1 . .
N N22 0.7992(2) 0.55954(11) 0.38631(9) 0.0413(4) Uani d 1 . .
C C9 1.7885(2) 0.70490(12) 0.69204(10) 0.0314(3) Uani d 1 . .
C C24 0.5515(2) 0.67201(12) 0.36269(10) 0.0331(3) Uani d 1 . .
C C36 -0.8799(3) 0.10077(13) -0.31550(11) 0.0409(4) Uani d 1 . .
H H36A -0.7808 0.0904 -0.3588 0.049 Uiso calc 1 . .
H H36B -0.8732 0.0420 -0.2971 0.049 Uiso calc 1 . .
C C18 1.2226(2) 0.70293(12) 0.53997(10) 0.0337(3) Uani d 1 . .
H H18A 1.3308 0.6702 0.5025 0.040 Uiso calc 1 . .
H H18B 1.2189 0.6737 0.5849 0.040 Uiso calc 1 . .
C C20 0.8824(2) 0.73138(12) 0.46614(10) 0.0313(3) Uani d 1 . .
H H20 0.8742 0.8051 0.4895 0.038 Uiso calc 1 . .
C C5 2.2806(2) 0.77262(12) 0.83423(10) 0.0329(3) Uani d 1 . .
C C21 0.7448(2) 0.65460(12) 0.40427(10) 0.0309(3) Uani d 1 . .
C C11 1.8104(3) 0.89102(12) 0.78886(10) 0.0354(4) Uani d 1 . .
C C37 -1.0859(3) 0.09851(13) -0.35931(10) 0.0387(4) Uani d 1 . .
H H37A -1.1872 0.1026 -0.3181 0.046 Uiso calc 1 . .
H H37B -1.0970 0.1597 -0.3744 0.046 Uiso calc 1 . .
C C17 1.2696(3) 0.82027(12) 0.58603(11) 0.0380(4) Uani d 1 . .
H H17A 1.2454 0.8517 0.5428 0.046 Uiso calc 1 . .
H H17B 1.1780 0.8511 0.6326 0.046 Uiso calc 1 . .
C C19 1.0283(2) 0.67627(12) 0.48446(10) 0.0314(3) Uani d 1 . .
C C16 1.4831(3) 0.84709(13) 0.62690(11) 0.0380(4) Uani d 1 . .
H H16A 1.5766 0.8139 0.5817 0.046 Uiso calc 1 . .
H H16B 1.5111 0.9236 0.6519 0.046 Uiso calc 1 . .
C C2 2.5404(3) 0.81666(13) 0.92158(11) 0.0374(4) Uani d 1 . .
C C13 1.6694(3) 0.61197(12) 0.62341(11) 0.0401(4) Uani d 1 . .
H H13A 1.5376 0.6064 0.6431 0.060 Uiso calc 1 . .
H H13B 1.7401 0.5484 0.6146 0.060 Uiso calc 1 . .
H H13C 1.6528 0.6205 0.5678 0.060 Uiso calc 1 . .
C C1 2.7090(3) 0.86781(15) 0.98960(12) 0.0469(4) Uani d 1 . .
H H1A 2.7096 0.8402 1.0350 0.070 Uiso calc 1 . .
H H1B 2.6934 0.9433 1.0165 0.070 Uiso calc 1 . .
H H1C 2.8354 0.8537 0.9623 0.070 Uiso calc 1 . .
C C14 1.7185(3) 0.99591(13) 0.82549(12) 0.0475(5) Uani d 1 . .
H H14A 1.7798 1.0371 0.8854 0.071 Uiso calc 1 . .
H H14B 1.5742 0.9857 0.8268 0.071 Uiso calc 1 . .
H H14C 1.7419 1.0330 0.7880 0.071 Uiso calc 1 . .
O O100 -1.4973(6) -0.0308(2) -0.5193(2) 0.0642(9) Uani d 0.5 . .
H H10A -1.586(8) 0.012(4) -0.504(4) 0.096 Uiso d 0.5 . .
H H10B -1.503(9) -0.0960(10) -0.548(3) 0.096 Uiso d 0.5 . .
O O38 -1.1236(2) 0.00445(10) -0.43770(9) 0.0517(4) Uani d 1 . .
H H38 -1.238(2) 0.006(2) -0.4585(15) 0.077 Uiso d 1 A 1

loop_
_atom_site_aniso_label
_atom_site_aniso_U_11
_atom_site_aniso_U_22
_atom_site_aniso_U_33
_atom_site_aniso_U_12
_atom_site_aniso_U_13
_atom_site_aniso_U_23
N26 0.0317(8) 0.0351(7) 0.0377(7) 0.0030(6) -0.0097(6) 0.0109(6)
O15 0.0290(6) 0.0373(6) 0.0372(6) 0.0034(5) -0.0018(5) 0.0159(5)
O23 0.0362(7) 0.0310(6) 0.0464(7) 0.0040(5) -0.0147(5) 0.0066(5)
C33 0.0279(8) 0.0327(8) 0.0349(8) 0.0021(6) -0.0032(6) 0.0067(6)
C28 0.0285(8) 0.0344(8) 0.0335(8) 0.0024(6) -0.0040(6) 0.0114(6)
C27 0.0296(9) 0.0393(9) 0.0353(8) 0.0039(7) -0.0063(7) 0.0109(7)
C35 0.0291(8) 0.0341(8) 0.0362(8) 0.0043(7) -0.0038(7) 0.0055(6)
O25 0.0417(7) 0.0386(6) 0.0514(7) 0.0096(6) -0.0092(6) 0.0104(5)
C31 0.0280(8) 0.0327(8) 0.0331(8) 0.0018(6) -0.0032(6) 0.0084(6)
C7 0.0304(8) 0.0343(8) 0.0336(8) 0.0039(6) 0.0003(6) 0.0145(6)
C30 0.0291(8) 0.0341(8) 0.0335(8) 0.0019(6) -0.0024(6) 0.0102(6)
O3 0.0372(7) 0.0394(6) 0.0455(7) 0.0085(5) -0.0034(5) 0.0150(5)
C32 0.0298(9) 0.0353(8) 0.0314(8) 0.0017(7) -0.0030(6) 0.0064(6)
C12 0.0367(9) 0.0308(8) 0.0366(8) 0.0010(7) -0.0048(7) 0.0098(6)
N6 0.0373(8) 0.0369(7) 0.0375(7) 0.0054(6) -0.0039(6) 0.0114(6)
N4 0.0345(8) 0.0379(7) 0.0417(7) 0.0047(6) -0.0034(6) 0.0147(6)
C29 0.0281(8) 0.0343(8) 0.0329(8) 0.0011(6) -0.0047(6) 0.0086(6)
C10 0.0285(8) 0.0327(8) 0.0316(7) 0.0034(6) -0.0004(6) 0.0133(6)
C34 0.0293(8) 0.0344(8) 0.0328(8) 0.0055(7) -0.0035(6) 0.0038(6)
C8 0.0329(9) 0.0300(7) 0.0334(8) 0.0051(6) 0.0029(6) 0.0120(6)
N22 0.0348(8) 0.0352(7) 0.0421(8) 0.0040(6) -0.0131(6) 0.0067(6)
C9 0.0326(9) 0.0304(7) 0.0302(7) 0.0017(6) 0.0009(6) 0.0116(6)
C24 0.0301(8) 0.0370(8) 0.0314(7) 0.0006(7) -0.0029(6) 0.0141(6)
C36 0.0328(9) 0.0357(8) 0.0389(9) 0.0042(7) -0.0078(7) 0.0013(7)
C18 0.0278(8) 0.0345(8) 0.0339(8) 0.0029(6) -0.0032(6) 0.0099(6)
C20 0.0287(8) 0.0297(7) 0.0320(7) 0.0015(6) -0.0006(6) 0.0095(6)
C5 0.0321(9) 0.0341(8) 0.0334(8) 0.0039(7) 0.0025(6) 0.0147(6)
C21 0.0277(8) 0.0329(8) 0.0294(7) 0.0026(6) -0.0012(6) 0.0106(6)
C11 0.0355(9) 0.0298(7) 0.0373(8) 0.0041(7) -0.0022(7) 0.0110(6)
C37 0.0308(9) 0.0386(9) 0.0355(8) 0.0003(7) -0.0039(7) 0.0049(7)
C17 0.0330(9) 0.0354(8) 0.0414(9) 0.0001(7) -0.0076(7) 0.0134(7)
C19 0.0292(8) 0.0302(7) 0.0302(7) 0.0025(6) -0.0008(6) 0.0082(6)
C16 0.0351(9) 0.0383(8) 0.0413(9) -0.0027(7) -0.0082(7) 0.0192(7)
C2 0.0366(9) 0.0378(8) 0.0367(8) 0.0060(7) 0.0005(7) 0.0143(7)
C13 0.0367(10) 0.0320(8) 0.0429(9) 0.0028(7) -0.0029(7) 0.0076(7)
C1 0.0397(10) 0.0508(10) 0.0451(10) 0.0044(8) -0.0072(8) 0.0164(8)
C14 0.0488(12) 0.0321(8) 0.0512(10) 0.0087(8) -0.0088(9) 0.0085(7)
O100 0.0418(18) 0.0401(18) 0.085(3) -0.0014(17) -0.0171(18) 0.0032(16)
O38 0.0355(7) 0.0480(7) 0.0479(7) -0.0014(6) -0.0147(6) -0.0013(6)

loop_
_atom_type_symbol
_atom_type_description
_atom_type_scat_dispersion_real
_atom_type_scat_dispersion_imag
_atom_type_scat_source
C C 0.0033 0.0016 'International Tables Vol C Tables 4.2.6.8 and 6.1.1.4'
H H 0.0000 0.0000 'International Tables Vol C Tables 4.2.6.8 and 6.1.1.4'
N N 0.0061 0.0033 'International Tables Vol C Tables 4.2.6.8 and 6.1.1.4'
O O 0.0106 0.0060 'International Tables Vol C Tables 4.2.6.8 and 6.1.1.4'

loop_
_geom_angle_atom_site_label_1
_geom_angle_atom_site_label_2
_geom_angle_atom_site_label_3
_geom_angle_site_symmetry_1
_geom_angle
C27 N26 H26 . 119.5
C24 N26 H26 . 119.5
C24 N26 C27 . 121.03(13)
C10 O15 C16 . 115.72(13)
C19 O23 N22 . 109.09(11)
H33A C33 H33B . 107.7
C32 C33 H33A . 108.9
C32 C33 H33B . 108.9
C34 C33 H33A . 108.9
C34 C33 H33B . 108.9
C34 C33 C32 . 113.38(13)
H28A C28 H28B . 107.9
C27 C28 H28A . 109.1
C27 C28 H28B . 109.1
C27 C28 C29 . 112.36(13)
C29 C28 H28A . 109.1
C29 C28 H28B . 109.1
N26 C27 C28 . 111.29(13)
N26 C27 H27A . 109.4
N26 C27 H27B . 109.4
C28 C27 H27A . 109.4
C28 C27 H27B . 109.4
H27A C27 H27B . 108.0
H35A C35 H35B . 107.8
C34 C35 H35A . 109.1
C34 C35 H35B . 109.1
C34 C35 C36 . 112.48(13)
C36 C35 H35A . 109.1
C36 C35 H35B . 109.1
H31A C31 H31B . 107.7
C30 C31 H31A . 108.8
C30 C31 H31B . 108.8
C32 C31 H31A . 108.8
C32 C31 H31B . 108.8
C32 C31 C30 . 113.69(13)
C12 C7 C8 . 119.31(15)
C12 C7 C5 . 118.79(14)
C8 C7 C5 . 121.86(14)
C31 C30 H30A . 108.9
C31 C30 H30B . 108.9
C31 C30 C29 . 113.32(13)
H30A C30 H30B . 107.7
C29 C30 H30A . 108.9
C29 C30 H30B . 108.9
C2 O3 N4 . 106.40(12)
C33 C32 H32A . 108.8
C33 C32 H32B . 108.8
C31 C32 C33 . 113.98(13)
C31 C32 H32A . 108.8
C31 C32 H32B . 108.8
H32A C32 H32B . 107.7
C7 C12 H12 . 119.3
C7 C12 C11 . 121.41(15)
C11 C12 H12 . 119.3
C2 N6 C5 . 102.68(13)
C5 N4 O3 . 103.10(12)
C28 C29 H29A . 109.0
C28 C29 H29B . 109.0
C30 C29 C28 . 112.80(13)
C30 C29 H29A . 109.0
C30 C29 H29B . 109.0
H29A C29 H29B . 107.8
O15 C10 C9 . 117.88(13)
O15 C10 C11 . 120.18(14)
C11 C10 C9 . 121.74(14)
C33 C34 H34A . 108.7
C33 C34 H34B . 108.7
C35 C34 C33 . 114.39(13)
C35 C34 H34A . 108.7
C35 C34 H34B . 108.7
H34A C34 H34B . 107.6
C7 C8 H8 . 119.5
C9 C8 C7 . 120.98(14)
C9 C8 H8 . 119.5
C21 N22 O23 . 104.61(12)
C10 C9 C13 . 120.03(14)
C8 C9 C10 . 118.41(14)
C8 C9 C13 . 121.52(14)
N26 C24 C21 . 116.22(14)
O25 C24 N26 . 123.45(15)
O25 C24 C21 . 120.32(14)
C35 C36 H36A . 108.9
C35 C36 H36B . 108.9
H36A C36 H36B . 107.7
C37 C36 C35 . 113.23(14)
C37 C36 H36A . 108.9
C37 C36 H36B . 108.9
H18A C18 H18B . 107.8
C17 C18 H18A . 109.1
C17 C18 H18B . 109.1
C19 C18 H18A . 109.1
C19 C18 H18B . 109.1
C19 C18 C17 . 112.46(13)
C21 C20 H20 . 127.9
C19 C20 H20 . 127.9
C19 C20 C21 . 104.27(13)
N6 C5 C7 . 121.88(14)
N4 C5 C7 . 123.71(14)
N4 C5 N6 . 114.37(14)
N22 C21 C24 . 120.05(14)
N22 C21 C20 . 112.71(14)
C20 C21 C24 . 127.21(14)
C12 C11 C10 . 118.13(14)
C12 C11 C14 . 120.24(15)
C10 C11 C14 . 121.58(15)
C36 C37 H37A . 109.6
C36 C37 H37B . 109.6
H37A C37 H37B . 108.1
O38 C37 C36 . 110.40(13)
O38 C37 H37A . 109.6
O38 C37 H37B . 109.6
C18 C17 H17A . 109.1
C18 C17 H17B . 109.1
H17A C17 H17B . 107.8
C16 C17 C18 . 112.46(14)
C16 C17 H17A . 109.1
C16 C17 H17B . 109.1
O23 C19 C18 . 115.49(13)
C20 C19 O23 . 109.31(13)
C20 C19 C18 . 135.17(14)
O15 C16 C17 . 108.21(14)
O15 C16 H16A . 110.1
O15 C16 H16B . 110.1
C17 C16 H16A . 110.1
C17 C16 H16B . 110.1
H16A C16 H16B . 108.4
O3 C2 C1 . 117.70(15)
N6 C2 O3 . 113.45(15)
N6 C2 C1 . 128.85(16)
C9 C13 H13A . 109.5
C9 C13 H13B . 109.5
C9 C13 H13C . 109.5
H13A C13 H13B . 109.5
H13A C13 H13C . 109.5
H13B C13 H13C . 109.5
C2 C1 H1A . 109.5
C2 C1 H1B . 109.5
C2 C1 H1C . 109.5
H1A C1 H1B . 109.5
H1A C1 H1C . 109.5
H1B C1 H1C . 109.5
C11 C14 H14A . 109.5
C11 C14 H14B . 109.5
C11 C14 H14C . 109.5
H14A C14 H14B . 109.5
H14A C14 H14C . 109.5
H14B C14 H14C . 109.5
O100 O100 H10A 2_254 45(5)
O100 O100 H10B 2_254 166(4)
H10A O100 H10B . 132(6)
C37 O38 H38 . 107.1(18)

loop_
_geom_bond_atom_site_label_1
_geom_bond_atom_site_label_2
_geom_bond_site_symmetry_2
_geom_bond_distance
N26 H26 . 0.8800
N26 C27 . 1.4614(19)
N26 C24 . 1.3352(19)
O15 C10 . 1.3854(18)
O15 C16 . 1.4356(19)
O23 N22 . 1.4056(17)
O23 C19 . 1.3591(18)
C33 H33A . 0.9900
C33 H33B . 0.9900
C33 C32 . 1.525(2)
C33 C34 . 1.521(2)
C28 H28A . 0.9900
C28 H28B . 0.9900
C28 C27 . 1.507(2)
C28 C29 . 1.524(2)
C27 H27A . 0.9900
C27 H27B . 0.9900
C35 H35A . 0.9900
C35 H35B . 0.9900
C35 C34 . 1.520(2)
C35 C36 . 1.522(2)
O25 C24 . 1.2242(19)
C31 H31A . 0.9900
C31 H31B . 0.9900
C31 C30 . 1.521(2)
C31 C32 . 1.520(2)
C7 C12 . 1.391(2)
C7 C8 . 1.394(2)
C7 C5 . 1.473(2)
C30 H30A . 0.9900
C30 H30B . 0.9900
C30 C29 . 1.521(2)
O3 N4 . 1.4194(18)
O3 C2 . 1.339(2)
C32 H32A . 0.9900
C32 H32B . 0.9900
C12 H12 . 0.9500
C12 C11 . 1.392(2)
N6 C5 . 1.387(2)
N6 C2 . 1.293(2)
N4 C5 . 1.304(2)
C29 H29A . 0.9900
C29 H29B . 0.9900
C10 C9 . 1.406(2)
C10 C11 . 1.394(2)
C34 H34A . 0.9900
C34 H34B . 0.9900
C8 H8 . 0.9500
C8 C9 . 1.387(2)
N22 C21 . 1.308(2)
C9 C13 . 1.504(2)
C24 C21 . 1.494(2)
C36 H36A . 0.9900
C36 H36B . 0.9900
C36 C37 . 1.506(2)
C18 H18A . 0.9900
C18 H18B . 0.9900
C18 C17 . 1.523(2)
C18 C19 . 1.487(2)
C20 H20 . 0.9500
C20 C21 . 1.412(2)
C20 C19 . 1.349(2)
C11 C14 . 1.510(2)
C37 H37A . 0.9900
C37 H37B . 0.9900
C37 O38 . 1.4329(19)
C17 H17A . 0.9900
C17 H17B . 0.9900
C17 C16 . 1.510(2)
C16 H16A . 0.9900
C16 H16B . 0.9900
C2 C1 . 1.481(2)
C13 H13A . 0.9800
C13 H13B . 0.9800
C13 H13C . 0.9800
C1 H1A . 0.9800
C1 H1B . 0.9800
C1 H1C . 0.9800
C14 H14A . 0.9800
C14 H14B . 0.9800
C14 H14C . 0.9800
O100 O100 2_254 0.847(5)
O100 H10A . 0.834(10)
O100 H10B . 0.841(10)
O38 H38 . 0.819(10)

loop_
_geom_hbond_atom_site_label_D
_geom_hbond_atom_site_label_H
_geom_hbond_atom_site_label_A
_geom_hbond_site_symmetry_A
_geom_hbond_distance_DH
_geom_hbond_distance_HA
_geom_hbond_distance_DA
_geom_hbond_angle_DHA
C28 H28A O3 2_866 0.99 2.64 3.2567(19) 120.4
C20 H20 O38 1_766 0.95 2.56 3.505(2) 175.1
C13 H13B O23 2_866 0.98 2.51 3.416(2) 153.8
C1 H1B N6 2_:77 0.98 2.65 3.622(2) 173.7
O100 H10B O25 1_344 0.841(10) 1.869(10) 2.710(3) 180(6)
O38 H38 O100 . 0.819(10) 1.898(12) 2.695(4) 164(2)

loop_
_geom_torsion_atom_site_label_1
_geom_torsion_atom_site_label_2
_geom_torsion_atom_site_label_3
_geom_torsion_atom_site_label_4
_geom_torsion
N26 C24 C21 N22 -9.9(2)
N26 C24 C21 C20 172.31(15)
O15 C10 C9 C8 -173.62(14)
O15 C10 C9 C13 4.2(2)
O15 C10 C11 C12 174.16(14)
O15 C10 C11 C14 -3.2(3)
O23 N22 C21 C24 -178.41(14)
O23 N22 C21 C20 -0.32(19)
C27 N26 C24 O25 -4.6(3)
C27 N26 C24 C21 174.35(14)
C27 C28 C29 C30 177.88(14)
C35 C36 C37 O38 175.68(15)
O25 C24 C21 N22 169.10(16)
O25 C24 C21 C20 -8.7(3)
C31 C30 C29 C28 -178.56(14)
C7 C12 C11 C10 -0.8(3)
C7 C12 C11 C14 176.62(17)
C7 C8 C9 C10 -0.5(2)
C7 C8 C9 C13 -178.27(15)
C30 C31 C32 C33 -179.69(14)
O3 N4 C5 C7 -178.08(14)
O3 N4 C5 N6 -0.30(19)
C32 C33 C34 C35 177.44(14)
C32 C31 C30 C29 -178.21(14)
C12 C7 C8 C9 -0.8(2)
C12 C7 C5 N6 1.1(2)
C12 C7 C5 N4 178.67(16)
N4 O3 C2 N6 0.2(2)
N4 O3 C2 C1 179.98(15)
C29 C28 C27 N26 178.10(14)
C10 O15 C16 C17 164.12(13)
C34 C33 C32 C31 -179.60(14)
C34 C35 C36 C37 -179.10(15)
C8 C7 C12 C11 1.5(3)
C8 C7 C5 N6 -176.35(15)
C8 C7 C5 N4 1.3(3)
N22 O23 C19 C18 -177.78(14)
N22 O23 C19 C20 0.63(18)
C9 C10 C11 C12 -0.6(2)
C9 C10 C11 C14 -177.98(16)
C24 N26 C27 C28 171.58(14)
C36 C35 C34 C33 179.91(15)
C18 C17 C16 O15 -64.32(18)
C5 C7 C12 C11 -175.97(15)
C5 C7 C8 C9 176.58(15)
C5 N6 C2 O3 -0.4(2)
C5 N6 C2 C1 179.90(18)
C21 C20 C19 O23 -0.78(18)
C21 C20 C19 C18 177.18(18)
C11 C10 C9 C8 1.2(2)
C11 C10 C9 C13 179.01(15)
C17 C18 C19 O23 176.76(14)
C17 C18 C19 C20 -1.1(3)
C19 O23 N22 C21 -0.18(18)
C19 C18 C17 C16 -168.20(14)
C19 C20 C21 N22 0.69(19)
C19 C20 C21 C24 178.63(16)
C16 O15 C10 C9 -100.42(16)
C16 O15 C10 C11 84.64(18)
C2 O3 N4 C5 0.04(17)
C2 N6 C5 C7 178.26(15)
C2 N6 C5 N4 0.4(2)

_cod_database_fobs_code 2240657
